data_4032645
loop_
_publ_author_name
'Davies, Geraint H. M.'
'Jouffroy, Matthieu'
'Sherafat, Fatemeh'
'Saeednia, Borna'
'Howshall, Casey'
'Molander, Gary A.'

_publ_section_title
;
 Regioselective Diversification of 2,1-Borazaronaphthalenes: Unlocking
 Isosteric Space via C--H Activation
;
_journal_name_full 'The Journal of Organic Chemistry'
_journal_paper_doi 10.1021/acs.joc.7b01331
_journal_year 2017
_chemical_formula_moiety 'C21 H22 B2 F3 N O2'
_chemical_formula_sum 'C21 H22 B2 F3 N O2'
_chemical_formula_weight 399.01
_space_group_crystal_system monoclinic
_space_group_IT_number 14
_space_group_name_Hall '-P 2ybc'
_space_group_name_H-M_alt 'P 1 21/c 1'
_symmetry_space_group_name_Hall '-P 2ybc'
_symmetry_space_group_name_H-M 'P 1 21/c 1'
_atom_sites_solution_hydrogens geom
_atom_sites_solution_primary direct
_audit_creation_date 2016-06-28
_audit_creation_method
;
Olex2 1.2
(compiled 2016.02.19 svn.r3266 for OlexSys, GUI svn.r5155)
;
_cell_angle_alpha 90
_cell_angle_beta 98.1930(10)
_cell_angle_gamma 90
_cell_formula_units_Z 4
_cell_length_a 16.0412(6)
_cell_length_b 9.7859(3)
_cell_length_c 12.6241(5)
_cell_measurement_reflns_used 9767
_cell_measurement_temperature 100
_cell_measurement_theta_max 27.52
_cell_measurement_theta_min 3.04
_cell_volume 1961.47(12)
_computing_data_collection 'Bruker APEX3 v2016.1-0'
_computing_data_reduction 'Bruker SAINT v8.37A'
_computing_publication_material 'Olex2 (Dolomanov et al., 2009)'
_computing_structure_refinement 'XL (Sheldrick, 2008)'
_computing_structure_solution 'XT (Sheldrick, 2015)'
_diffrn_ambient_temperature 100
_diffrn_measured_fraction_theta_full 0.998
_diffrn_measured_fraction_theta_max 0.998
_diffrn_measurement_device 'CMOS area detector'
_diffrn_measurement_device_type 'Bruker D8QUEST'
_diffrn_measurement_method '\w and \f scans'
_diffrn_radiation_monochromator graphite
_diffrn_radiation_type MoK\a
_diffrn_radiation_wavelength 0.71073
_diffrn_reflns_av_R_equivalents 0.0277
_diffrn_reflns_av_unetI/netI 0.0140
_diffrn_reflns_Laue_measured_fraction_full 0.998
_diffrn_reflns_Laue_measured_fraction_max 0.998
_diffrn_reflns_limit_h_max 20
_diffrn_reflns_limit_h_min -20
_diffrn_reflns_limit_k_max 12
_diffrn_reflns_limit_k_min -12
_diffrn_reflns_limit_l_max 16
_diffrn_reflns_limit_l_min -16
_diffrn_reflns_number 55761
_diffrn_reflns_point_group_measured_fraction_full 0.998
_diffrn_reflns_point_group_measured_fraction_max 0.998
_diffrn_reflns_theta_full 25.242
_diffrn_reflns_theta_max 27.537
_diffrn_reflns_theta_min 3.039
_diffrn_source 'sealed tube'
_exptl_absorpt_coefficient_mu 0.104
_exptl_absorpt_correction_T_max 0.7456
_exptl_absorpt_correction_T_min 0.7075
_exptl_absorpt_correction_type multi-scan
_exptl_absorpt_process_details 'SADABS v2014/5'
_exptl_crystal_colour colourless
_exptl_crystal_colour_primary colourless
_exptl_crystal_density_diffrn 1.351
_exptl_crystal_description prism
_exptl_crystal_F_000 832
_exptl_crystal_size_max 0.3
_exptl_crystal_size_mid 0.3
_exptl_crystal_size_min 0.12
_refine_diff_density_max 0.335
_refine_diff_density_min -0.441
_refine_diff_density_rms 0.052
_refine_ls_extinction_method none
_refine_ls_goodness_of_fit_ref 1.036
_refine_ls_hydrogen_treatment constr
_refine_ls_matrix_type full
_refine_ls_number_parameters 266
_refine_ls_number_reflns 4531
_refine_ls_number_restraints 0
_refine_ls_restrained_S_all 1.036
_refine_ls_R_factor_all 0.0430
_refine_ls_R_factor_gt 0.0398
_refine_ls_shift/su_max 0.000
_refine_ls_shift/su_mean 0.000
_refine_ls_structure_factor_coef Fsqd
_refine_ls_weighting_details 'w=1/[\s^2^(Fo^2^)+(0.0576P)^2^+1.0076P] where P=(Fo^2^+2Fc^2^)/3'
_refine_ls_weighting_scheme calc
_refine_ls_wR_factor_gt 0.1062
_refine_ls_wR_factor_ref 0.1092
_reflns_number_gt 4167
_reflns_number_total 4531
_reflns_threshold_expression 'I > 2\s(I)'
_cod_data_source_file jo7b01331_si_001.cif
_cod_data_source_block 9217
_cod_database_code 4032645

loop_
_space_group_symop_operation_xyz
'x, y, z'
'-x, y+1/2, -z+1/2'
'-x, -y, -z'
'x, -y-1/2, z-1/2'

loop_
_atom_site_label
_atom_site_type_symbol
_atom_site_fract_x
_atom_site_fract_y
_atom_site_fract_z
_atom_site_U_iso_or_equiv
_atom_site_adp_type
_atom_site_occupancy
_atom_site_site_symmetry_order
_atom_site_calc_flag
_atom_site_refinement_flags_posn
F1 F 0.06032(5) 0.71370(11) 0.77795(7) 0.0394(2) Uani 1 1 d .
F2 F 0.01403(7) 0.54008(10) 0.68800(9) 0.0508(3) Uani 1 1 d .
F3 F -0.01407(6) 0.73932(14) 0.62547(8) 0.0604(4) Uani 1 1 d .
O1 O 0.32170(5) 0.39250(9) 0.04583(6) 0.01691(18) Uani 1 1 d .
O2 O 0.24823(5) 0.44892(9) 0.18181(6) 0.01764(18) Uani 1 1 d .
N1 N 0.34758(6) 0.57900(9) 0.36398(7) 0.01331(19) Uani 1 1 d .
H1A H 0.2998 0.5494 0.3330 0.018 Uiso 1 1 calc R
C1 C 0.43716(7) 0.68681(12) 0.51976(9) 0.0178(2) Uani 1 1 d .
H1 H 0.4443 0.7238 0.5883 0.024 Uiso 1 1 calc R
C2 C 0.50312(7) 0.67699(12) 0.46390(9) 0.0178(2) Uani 1 1 d .
H2 H 0.5555 0.7090 0.4950 0.024 Uiso 1 1 calc R
C3 C 0.49489(7) 0.61872(11) 0.35822(9) 0.0150(2) Uani 1 1 d .
C4 C 0.56462(7) 0.60847(12) 0.30251(10) 0.0187(2) Uani 1 1 d .
H4 H 0.6165 0.6425 0.3338 0.025 Uiso 1 1 calc R
C5 C 0.55792(7) 0.54929(12) 0.20271(10) 0.0198(2) Uani 1 1 d .
H5 H 0.6047 0.5430 0.1672 0.026 Uiso 1 1 calc R
C6 C 0.48000(7) 0.49884(12) 0.15550(9) 0.0165(2) Uani 1 1 d .
H6 H 0.4758 0.4586 0.0882 0.022 Uiso 1 1 calc R
C7 C 0.40823(7) 0.50688(11) 0.20601(8) 0.0133(2) Uani 1 1 d .
C8 C 0.41625(6) 0.56780(10) 0.30901(8) 0.0125(2) Uani 1 1 d .
C9 C 0.23402(6) 0.36517(11) 0.00314(8) 0.0126(2) Uani 1 1 d .
C10 C 0.18792(6) 0.37326(11) 0.10514(8) 0.0143(2) Uani 1 1 d .
C11 C 0.23190(8) 0.22602(12) -0.05009(9) 0.0201(2) Uani 1 1 d .
H11a H 0.2643 0.2289 -0.1084 0.030 Uiso 1 1 calc GR
H11b H 0.1747 0.2022 -0.0767 0.030 Uiso 1 1 calc GR
H11c H 0.2554 0.1590 0.0012 0.030 Uiso 1 1 calc GR
C12 C 0.20714(8) 0.47573(12) -0.07940(9) 0.0206(2) Uani 1 1 d .
H12a H 0.2124 0.5637 -0.0454 0.031 Uiso 1 1 calc GR
H12b H 0.1496 0.4611 -0.1102 0.031 Uiso 1 1 calc GR
H12c H 0.2424 0.4722 -0.1347 0.031 Uiso 1 1 calc GR
C13 C 0.17449(8) 0.23458(13) 0.15464(10) 0.0236(3) Uani 1 1 d .
H13a H 0.2274 0.1877 0.1696 0.035 Uiso 1 1 calc GR
H13b H 0.1363 0.1814 0.1056 0.035 Uiso 1 1 calc GR
H13c H 0.1513 0.2471 0.2200 0.035 Uiso 1 1 calc GR
C14 C 0.10589(7) 0.45305(13) 0.08952(10) 0.0224(3) Uani 1 1 d .
H14a H 0.0843 0.4594 0.1565 0.034 Uiso 1 1 calc GR
H14b H 0.0656 0.4070 0.0381 0.034 Uiso 1 1 calc GR
H14c H 0.1159 0.5432 0.0641 0.034 Uiso 1 1 calc GR
C15 C 0.26828(7) 0.64409(10) 0.52237(8) 0.0136(2) Uani 1 1 d .
C16 C 0.27419(7) 0.67430(11) 0.63188(9) 0.0156(2) Uani 1 1 d .
H16 H 0.3270 0.6896 0.6710 0.021 Uiso 1 1 calc R
C17 C 0.20321(7) 0.68191(11) 0.68349(9) 0.0162(2) Uani 1 1 d .
H17 H 0.2087 0.7016 0.7562 0.022 Uiso 1 1 calc R
C18 C 0.12416(7) 0.65984(11) 0.62543(9) 0.0153(2) Uani 1 1 d .
C19 C 0.11566(7) 0.63107(11) 0.51616(9) 0.0164(2) Uani 1 1 d .
H19 H 0.0626 0.6174 0.4772 0.022 Uiso 1 1 calc R
C20 C 0.18711(7) 0.62307(11) 0.46623(8) 0.0156(2) Uani 1 1 d .
H20 H 0.1812 0.6032 0.3935 0.021 Uiso 1 1 calc R
C21 C 0.04677(7) 0.66422(13) 0.67910(9) 0.0200(2) Uani 1 1 d .
B1 B 0.35090(8) 0.63602(12) 0.46793(10) 0.0140(2) Uani 1 1 d .
B2 B 0.32459(7) 0.44933(12) 0.14491(9) 0.0133(2) Uani 1 1 d .

loop_
_atom_site_aniso_label
_atom_site_aniso_U_11
_atom_site_aniso_U_22
_atom_site_aniso_U_33
_atom_site_aniso_U_23
_atom_site_aniso_U_13
_atom_site_aniso_U_12
F1 0.0257(4) 0.0645(6) 0.0299(4) -0.0257(4) 0.0111(3) -0.0060(4)
F2 0.0606(6) 0.0399(5) 0.0625(7) -0.0193(5) 0.0448(5) -0.0281(5)
F3 0.0244(4) 0.1108(10) 0.0491(6) 0.0401(6) 0.0162(4) 0.0312(5)
O1 0.0113(4) 0.0241(4) 0.0154(4) -0.0052(3) 0.0018(3) -0.0008(3)
O2 0.0132(4) 0.0265(4) 0.0134(4) -0.0071(3) 0.0023(3) -0.0065(3)
N1 0.0112(4) 0.0142(4) 0.0141(4) -0.0010(3) 0.0004(3) -0.0028(3)
C1 0.0199(5) 0.0163(5) 0.0163(5) -0.0031(4) -0.0007(4) -0.0042(4)
C2 0.0149(5) 0.0169(5) 0.0201(5) -0.0006(4) -0.0029(4) -0.0049(4)
C3 0.0133(5) 0.0125(5) 0.0185(5) 0.0018(4) 0.0002(4) -0.0018(4)
C4 0.0110(5) 0.0194(5) 0.0250(6) 0.0012(4) 0.0001(4) -0.0029(4)
C5 0.0125(5) 0.0227(6) 0.0251(6) 0.0016(4) 0.0057(4) -0.0003(4)
C6 0.0156(5) 0.0164(5) 0.0178(5) 0.0000(4) 0.0036(4) 0.0003(4)
C7 0.0127(5) 0.0122(5) 0.0148(5) 0.0011(4) 0.0012(4) -0.0003(4)
C8 0.0123(5) 0.0104(4) 0.0145(5) 0.0023(4) 0.0011(4) -0.0005(4)
C9 0.0116(5) 0.0144(5) 0.0113(4) -0.0011(4) 0.0000(4) 0.0009(4)
C10 0.0126(5) 0.0177(5) 0.0122(5) -0.0031(4) 0.0006(4) -0.0034(4)
C11 0.0250(6) 0.0165(5) 0.0176(5) -0.0046(4) -0.0009(4) 0.0024(4)
C12 0.0257(6) 0.0193(5) 0.0167(5) 0.0043(4) 0.0026(4) 0.0040(5)
C13 0.0257(6) 0.0258(6) 0.0190(5) 0.0049(5) 0.0024(4) -0.0080(5)
C14 0.0150(5) 0.0287(6) 0.0238(6) -0.0061(5) 0.0043(4) 0.0017(5)
C15 0.0170(5) 0.0093(4) 0.0141(5) 0.0002(4) 0.0012(4) -0.0002(4)
C16 0.0160(5) 0.0147(5) 0.0152(5) -0.0012(4) -0.0011(4) -0.0005(4)
C17 0.0204(5) 0.0152(5) 0.0126(5) -0.0008(4) 0.0007(4) 0.0002(4)
C18 0.0170(5) 0.0126(5) 0.0162(5) 0.0013(4) 0.0027(4) 0.0007(4)
C19 0.0157(5) 0.0165(5) 0.0158(5) -0.0004(4) -0.0019(4) -0.0012(4)
C20 0.0198(5) 0.0143(5) 0.0123(5) -0.0008(4) 0.0004(4) -0.0010(4)
C21 0.0183(5) 0.0243(6) 0.0173(5) -0.0006(4) 0.0023(4) -0.0011(4)
B1 0.0154(5) 0.0116(5) 0.0146(5) 0.0001(4) 0.0008(4) -0.0011(4)
B2 0.0137(5) 0.0124(5) 0.0138(5) 0.0009(4) 0.0018(4) 0.0002(4)

loop_
_atom_type_symbol
_atom_type_description
_atom_type_scat_dispersion_real
_atom_type_scat_dispersion_imag
_atom_type_scat_source
C C 0.0033 0.0016 'International Tables Vol C Tables 4.2.6.8 and 6.1.1.4'
H H 0.0000 0.0000 'International Tables Vol C Tables 4.2.6.8 and 6.1.1.4'
B B 0.0013 0.0007 'International Tables Vol C Tables 4.2.6.8 and 6.1.1.4'
F F 0.0171 0.0103 'International Tables Vol C Tables 4.2.6.8 and 6.1.1.4'
N N 0.0061 0.0033 'International Tables Vol C Tables 4.2.6.8 and 6.1.1.4'
O O 0.0106 0.0060 'International Tables Vol C Tables 4.2.6.8 and 6.1.1.4'

loop_
_geom_angle_atom_site_label_1
_geom_angle_atom_site_label_2
_geom_angle_atom_site_label_3
_geom_angle
B2 O1 C9 108.60(8)
B2 O2 C10 108.32(8)
C8 N1 B1 124.43(9)
C2 C1 B1 118.74(10)
C1 C2 C3 122.32(10)
C4 C3 C2 121.13(10)
C4 C3 C8 118.55(10)
C8 C3 C2 120.30(10)
C5 C4 C3 121.55(10)
C4 C5 C6 119.21(10)
C7 C6 C5 122.11(10)
C6 C7 C8 117.99(10)
C6 C7 B2 117.56(9)
C8 C7 B2 124.45(9)
N1 C8 C3 118.32(9)
N1 C8 C7 121.10(9)
C3 C8 C7 120.58(10)
O1 C9 C10 103.25(8)
O1 C9 C11 106.75(8)
O1 C9 C12 106.69(9)
C11 C9 C10 115.06(9)
C11 C9 C12 110.41(9)
C12 C9 C10 113.81(9)
O2 C10 C9 102.84(8)
O2 C10 C13 107.31(9)
O2 C10 C14 107.69(9)
C13 C10 C9 113.64(9)
C14 C10 C9 114.75(9)
C14 C10 C13 109.94(10)
C16 C15 C20 117.07(10)
C16 C15 B1 119.73(9)
C20 C15 B1 123.19(9)
C17 C16 C15 121.81(10)
C18 C17 C16 119.42(10)
C17 C18 C19 120.44(10)
C17 C18 C21 120.70(10)
C19 C18 C21 118.86(10)
C20 C19 C18 119.35(10)
C19 C20 C15 121.91(10)
F1 C21 F2 105.46(10)
F1 C21 F3 106.71(11)
F1 C21 C18 113.62(10)
F2 C21 C18 111.94(10)
F3 C21 F2 106.10(12)
F3 C21 C18 112.44(10)
N1 B1 C1 115.86(10)
N1 B1 C15 119.91(9)
C1 B1 C15 124.24(10)
O1 B2 O2 113.27(9)
O1 B2 C7 121.13(10)
O2 B2 C7 125.60(10)

loop_
_geom_bond_atom_site_label_1
_geom_bond_atom_site_label_2
_geom_bond_distance
F1 C21 1.3272(14)
F2 C21 1.3346(15)
F3 C21 1.3276(15)
O1 C9 1.4573(12)
O1 B2 1.3637(14)
O2 C10 1.4677(12)
O2 B2 1.3711(14)
N1 C8 1.3873(13)
N1 B1 1.4200(15)
C1 C2 1.3560(16)
C1 B1 1.5271(16)
C2 C3 1.4395(16)
C3 C4 1.4071(15)
C3 C8 1.4151(14)
C4 C5 1.3768(17)
C5 C6 1.3960(16)
C6 C7 1.3956(14)
C7 C8 1.4195(14)
C7 B2 1.5548(15)
C9 C10 1.5757(14)
C9 C11 1.5168(15)
C9 C12 1.5212(15)
C10 C13 1.5221(16)
C10 C14 1.5185(15)
C15 C16 1.4036(14)
C15 C20 1.4060(15)
C15 B1 1.5795(16)
C16 C17 1.3922(15)
C17 C18 1.3881(15)
C18 C19 1.3954(15)
C18 C21 1.4972(15)
C19 C20 1.3868(15)
